data_7714415
loop_
_publ_author_name
'Ali, Wajid'
'Jamshidi-Adegani, Fatemeh'
'Mirsanei, Zahra'
'Al-Kindi, Juhaina'
'Vakilian, Saeid'
'Al-Broumi, Mohammed'
'Al-Hashmi, Sulaiman'
'Rawson, Jeremy M.'
'Al-Harrasi, Ahmed'
'Anwar, Muhammad Usman'

_publ_section_title
;
 Lanthanide complexes facilitate wound healing by promoting fibroblast
 viability, migration and M2 macrophage polarization.
;
_journal_issue 1
_journal_name_full 'Dalton transactions (Cambridge, England : 2003)'
_journal_page_first 65
_journal_page_last 73
_journal_paper_doi 10.1039/d3dt02662k
_journal_volume 53
_journal_year 2023
_chemical_formula_sum 'C68 H72 Eu4 N18 O26'
_chemical_formula_weight 2165.27
_space_group_crystal_system triclinic
_space_group_IT_number 2
_space_group_name_Hall '-P 1'
_space_group_name_H-M_alt 'P -1'
_atom_sites_solution_hydrogens mixed
_atom_sites_solution_primary direct
_audit_creation_method
;FinalCif V121 by Daniel Kratzert, Freiburg 2023, 
https://dkratzert.de/finalcif.html
;
_audit_update_record
;
2023-07-31 deposited with the CCDC.	2023-11-01 downloaded from the CCDC.
;
_cell_angle_alpha 85.417(2)
_cell_angle_beta 75.454(2)
_cell_angle_gamma 74.695(2)
_cell_formula_units_Z 1
_cell_length_a 11.3839(4)
_cell_length_b 12.0588(6)
_cell_length_c 14.4588(7)
_cell_measurement_reflns_used 9156
_cell_measurement_temperature 150(2)
_cell_measurement_theta_max 24.7185
_cell_measurement_theta_min 2.9
_cell_volume 1852.89(15)
_computing_cell_refinement 'SAINT V8.40B'
_computing_data_collection 'Bruker BIS 3.0.31/2013-09-20'
_computing_data_reduction 'SAINT V8.40B'
_computing_structure_refinement 'SHELXL-2019/1 (Sheldrick, 2019)'
_computing_structure_solution 'SHELXT 2018/2 (Sheldrick, 2018)'
_diffrn_ambient_temperature 150(2)
_diffrn_detector CCD
_diffrn_detector_area_resol_mean 8.3
_diffrn_detector_type 'Bruker APEXII'
_diffrn_measured_fraction_theta_full 0.998
_diffrn_measured_fraction_theta_max 0.998
_diffrn_measurement_device 'three-circle diffractometer'
_diffrn_measurement_device_type 'Bruker APEX2 QUAZAR'
_diffrn_measurement_method '\w and \f scans'
_diffrn_measurement_specimen_support 'MiTeGen micromount'
_diffrn_radiation_monochromator 'mirror optics'
_diffrn_radiation_probe x-ray
_diffrn_radiation_type MoK\a
_diffrn_radiation_wavelength 0.71073
_diffrn_reflns_av_R_equivalents 0.0418
_diffrn_reflns_av_unetI/netI 0.0224
_diffrn_reflns_Laue_measured_fraction_full 0.998
_diffrn_reflns_Laue_measured_fraction_max 0.998
_diffrn_reflns_limit_h_max 13
_diffrn_reflns_limit_h_min -13
_diffrn_reflns_limit_k_max 14
_diffrn_reflns_limit_k_min -14
_diffrn_reflns_limit_l_max 17
_diffrn_reflns_limit_l_min -16
_diffrn_reflns_number 48079
_diffrn_reflns_point_group_measured_fraction_full 0.998
_diffrn_reflns_point_group_measured_fraction_max 0.998
_diffrn_reflns_theta_full 24.724
_diffrn_reflns_theta_max 24.724
_diffrn_reflns_theta_min 2.900
_diffrn_source 'microfocus sealed X-ray tube'
_diffrn_source_current 30.0
_diffrn_source_type 'Incoatec I\ms'
_diffrn_source_voltage 50.0
_exptl_absorpt_coefficient_mu 3.434
_exptl_absorpt_correction_T_max 0.7451
_exptl_absorpt_correction_T_min 0.6209
_exptl_absorpt_correction_type multi-scan
_exptl_absorpt_process_details
;SADABS-2016/2 - Bruker AXS area detector scaling and absorption correction: 
Krause, L., Herbst-Irmer, R., Sheldrick G.M. & Stalke D., J. Appl. Cryst. 48 
(2015) 3-10
;
_exptl_crystal_colour yellow
_exptl_crystal_density_diffrn 1.940
_exptl_crystal_description plate
_exptl_crystal_F_000 1066
_exptl_crystal_size_max 0.270
_exptl_crystal_size_mid 0.130
_exptl_crystal_size_min 0.025
_refine_diff_density_max 4.787
_refine_diff_density_min -2.758
_refine_diff_density_rms 0.256
_refine_ls_extinction_method none
_refine_ls_goodness_of_fit_ref 0.956
_refine_ls_hydrogen_treatment mixed
_refine_ls_matrix_type full
_refine_ls_number_parameters 539
_refine_ls_number_reflns 6305
_refine_ls_number_restraints 550
_refine_ls_restrained_S_all 0.923
_refine_ls_R_factor_all 0.0789
_refine_ls_R_factor_gt 0.0610
_refine_ls_shift/su_max 0.000
_refine_ls_shift/su_mean 0.000
_refine_ls_structure_factor_coef Fsqd
_refine_ls_weighting_details 'w=1/[\s^2^(Fo^2^)+(0.1307P)^2^+52.5509P] where P=(Fo^2^+2Fc^2^)/3'
_refine_ls_weighting_scheme calc
_refine_ls_wR_factor_gt 0.1601
_refine_ls_wR_factor_ref 0.1955
_reflns_Friedel_coverage 0.000
_reflns_number_gt 5157
_reflns_number_total 6305
_reflns_threshold_expression 'I > 2\s(I)'
_cod_data_source_file d3dt02662k2.cif
_cod_data_source_block mo_MUAEP4plate_0m_a
_cod_depositor_comments 'Adding full bibliography for 7714414--7714419.cif.'
_cod_database_code 7714415
_shelx_shelxl_version_number 2019/1
_shelx_space_group_comment
;
The symmetry employed for this shelxl refinement is uniquely defined
by the following loop, which should always be used as a source of
symmetry information in preference to the above space-group names.
They are only intended as comments.
;
_diffrn_measurement_ambient_temperature_device_make '296 K'

loop_
_space_group_symop_operation_xyz
'x, y, z'
'-x, -y, -z'

loop_
_atom_site_label
_atom_site_type_symbol
_atom_site_fract_x
_atom_site_fract_y
_atom_site_fract_z
_atom_site_U_iso_or_equiv
_atom_site_adp_type
_atom_site_occupancy
_atom_site_site_symmetry_order
_atom_site_calc_flag
_atom_site_refinement_flags_posn
_atom_site_refinement_flags_adp
_atom_site_refinement_flags_occupancy
_atom_site_disorder_assembly
_atom_site_disorder_group
Eu1 Eu 0.30248(4) 0.15650(4) 0.38301(3) 0.01704(19) Uani 1 1 d . . . . .
Eu2 Eu 0.66049(4) 0.03321(4) 0.39448(3) 0.01793(19) Uani 1 1 d . . . . .
O1 O 0.3127(7) 0.1652(6) 0.5415(5) 0.0231(14) Uani 1 1 d . . . . .
O2 O 0.7884(9) 0.0450(8) 0.0606(6) 0.041(2) Uani 1 1 d . . . . .
O3 O 0.0717(7) 0.2427(7) 0.4561(6) 0.0289(16) Uani 1 1 d D . . . .
H3A H 0.020(10) 0.212(11) 0.490(8) 0.043 Uiso 1 1 d D U . . .
O4 O 0.2136(9) 0.1522(8) 0.8206(6) 0.040(2) Uani 1 1 d . . . . .
H4C H 0.209688 0.084617 0.837180 0.061 Uiso 1 1 calc R U . . .
O5 O 0.5398(7) 0.0204(6) 0.5849(5) 0.0207(14) Uani 1 1 d . . . . .
O6 O 0.5115(7) 0.1839(6) 0.3380(5) 0.0238(14) Uani 1 1 d . . . . .
O7 O 0.2503(7) 0.2747(6) 0.2638(5) 0.0280(15) Uani 1 1 d . . . . .
O8 O 0.2393(8) 0.3213(7) 0.0867(5) 0.0353(18) Uani 1 1 d . . . . .
O9 O 0.7847(7) -0.0139(6) 0.5109(5) 0.0212(14) Uani 1 1 d . . . . .
O10 O 0.8532(10) -0.0619(9) 0.7648(6) 0.046(2) Uani 1 1 d D . . . .
H10A H 0.844(17) -0.128(6) 0.770(13) 0.069 Uiso 1 1 d D U . . .
O11 O 0.5682(10) -0.0515(8) 0.8538(6) 0.045(2) Uani 1 1 d D . . . .
H11A H 0.623(12) -0.111(8) 0.855(13) 0.068 Uiso 1 1 d D U . . .
O12 O 0.7668(7) 0.0565(7) 0.2430(5) 0.0306(16) Uani 1 1 d . . . . .
O13 O 0.5268(7) 0.2475(7) 0.1539(5) 0.0273(15) Uani 1 1 d . . . . .
N1 N 0.2705(8) 0.3524(8) 0.4405(6) 0.0262(17) Uani 1 1 d . . . . .
N2 N 0.2515(8) 0.3641(8) 0.5418(6) 0.0250(17) Uani 1 1 d . . . . .
N3 N 0.8307(9) -0.0425(8) 0.6741(6) 0.0280(18) Uani 1 1 d . . . . .
N4 N 0.5669(9) -0.0239(8) 0.7595(6) 0.0261(18) Uani 1 1 d . . . . .
N5 N 0.5763(8) 0.2129(7) 0.5013(6) 0.0242(17) Uani 1 1 d . . . . .
N6 N 0.8380(8) 0.1367(7) 0.3886(6) 0.0221(16) Uani 1 1 d . . . . .
N7 N 0.2553(10) 0.1583(8) 0.7222(6) 0.031(2) Uani 1 1 d . . . . .
N8 N 0.8760(8) 0.1368(7) 0.4739(6) 0.0211(16) Uani 1 1 d . . . . .
N9 N 0.5626(7) 0.2036(8) 0.6013(6) 0.0216(16) Uani 1 1 d . . . . .
C1 C 0.2597(10) 0.4637(10) 0.2911(8) 0.028(2) Uani 1 1 d . . . . .
C2 C 0.2511(10) 0.3783(9) 0.2353(7) 0.025(2) Uani 1 1 d . . . . .
C3 C 0.2415(12) 0.4182(11) 0.1402(9) 0.038(2) Uani 1 1 d . . . . .
C4 C 0.2432(13) 0.5194(11) 0.1057(9) 0.044(3) Uani 1 1 d . . . . .
H4 H 0.239376 0.536165 0.041082 0.052 Uiso 1 1 calc R U . . .
C5 C 0.2508(14) 0.6057(12) 0.1622(9) 0.044(3) Uani 1 1 d . . . . .
H5 H 0.248622 0.681524 0.137718 0.053 Uiso 1 1 calc R U . . .
C6 C 0.2616(12) 0.5764(10) 0.2548(8) 0.036(2) Uani 1 1 d . . . . .
H6 H 0.270334 0.631713 0.294153 0.043 Uiso 1 1 calc R U . . .
C7 C 0.2638(10) 0.4476(9) 0.3930(8) 0.025(2) Uani 1 1 d . . . . .
H7 H 0.261143 0.513429 0.426195 0.030 Uiso 1 1 calc R U . . .
C8 C 0.5464(9) 0.2808(9) 0.3073(7) 0.0228(18) Uani 1 1 d . . . . .
C9 C 0.5753(10) 0.3474(8) 0.3699(8) 0.025(2) Uani 1 1 d . . . . .
C10 C 0.6049(11) 0.4543(9) 0.3374(8) 0.029(2) Uani 1 1 d . . . . .
H10 H 0.619963 0.501887 0.380189 0.035 Uiso 1 1 calc R U . . .
C11 C 0.6112(12) 0.4871(10) 0.2435(9) 0.038(2) Uani 1 1 d . . . . .
H11 H 0.632367 0.557188 0.221139 0.046 Uiso 1 1 calc R U . . .
C12 C 0.5871(11) 0.4192(10) 0.1807(8) 0.033(2) Uani 1 1 d . . . . .
H12 H 0.594446 0.442742 0.115687 0.040 Uiso 1 1 calc R U . . .
C13 C 0.5531(9) 0.3198(9) 0.2105(8) 0.0240(18) Uani 1 1 d . . . . .
C14 C 0.2350(14) 0.3461(14) -0.0108(9) 0.048(3) Uani 1 1 d . . . . .
H14A H 0.235111 0.276228 -0.041089 0.072 Uiso 1 1 calc R U . . .
H14B H 0.308454 0.373440 -0.044421 0.072 Uiso 1 1 calc R U . . .
H14C H 0.158436 0.405664 -0.013675 0.072 Uiso 1 1 calc R U . . .
C15 C 0.2684(10) 0.2650(10) 0.5821(8) 0.0260(19) Uani 1 1 d . . . . .
C16 C 0.8405(9) 0.0555(9) 0.5326(7) 0.0210(18) Uani 1 1 d . . . . .
C17 C 0.8723(10) 0.0409(9) 0.6279(8) 0.028(2) Uani 1 1 d . . . . .
C18 C 0.5451(9) 0.1078(9) 0.6340(7) 0.0208(18) Uani 1 1 d . . . . .
C19 C 0.5391(10) 0.0844(10) 0.7391(8) 0.027(2) Uani 1 1 d . . . . .
C20 C -0.0044(12) 0.3595(11) 0.4623(12) 0.047(3) Uani 1 1 d . . . . .
H20A H -0.091097 0.359938 0.463967 0.071 Uiso 1 1 calc R U . . .
H20B H 0.028330 0.403885 0.406583 0.071 Uiso 1 1 calc R U . . .
H20C H -0.002148 0.394138 0.520732 0.071 Uiso 1 1 calc R U . . .
C21 C 0.8216(10) 0.1274(10) 0.1881(8) 0.028(2) Uani 1 1 d . . . . .
C22 C 0.8757(10) 0.2058(10) 0.2232(8) 0.029(2) Uani 1 1 d . . . . .
C23 C 0.9321(12) 0.2809(12) 0.1596(9) 0.041(3) Uani 1 1 d . . . . .
H23 H 0.964411 0.334949 0.183200 0.049 Uiso 1 1 calc R U . . .
C24 C 0.9412(12) 0.2772(13) 0.0628(9) 0.045(3) Uani 1 1 d . . . . .
H24 H 0.979219 0.329362 0.020788 0.054 Uiso 1 1 calc R U . . .
C25 C 0.8960(11) 0.1989(12) 0.0259(9) 0.042(3) Uani 1 1 d . . . . .
H25 H 0.906553 0.195326 -0.041174 0.050 Uiso 1 1 calc R U . . .
C26 C 0.8355(11) 0.1259(11) 0.0864(9) 0.037(2) Uani 1 1 d . . . . .
C27 C 0.5684(10) 0.3175(9) 0.4684(8) 0.027(2) Uani 1 1 d . . . . .
H27 H 0.557677 0.376625 0.511739 0.032 Uiso 1 1 calc R U . . .
C28 C 0.8856(9) 0.2003(9) 0.3209(8) 0.025(2) Uani 1 1 d . . . . .
H28 H 0.931670 0.247876 0.337221 0.030 Uiso 1 1 calc R U . . .
C29 C 0.2290(11) 0.2612(10) 0.6891(8) 0.029(2) Uani 1 1 d . . . . .
C30 C 0.1545(14) 0.3668(11) 0.7438(9) 0.044(3) Uani 1 1 d . . . . .
H30A H 0.162915 0.434881 0.703413 0.066 Uiso 1 1 calc R U . . .
H30B H 0.185511 0.369653 0.800685 0.066 Uiso 1 1 calc R U . . .
H30C H 0.065991 0.365332 0.763161 0.066 Uiso 1 1 calc R U . . .
C31 C 0.5498(11) 0.2763(12) 0.0536(8) 0.038(3) Uani 1 1 d . . . . .
H31A H 0.536154 0.216250 0.018644 0.057 Uiso 1 1 calc R U . . .
H31B H 0.636538 0.282122 0.030198 0.057 Uiso 1 1 calc R U . . .
H31C H 0.492268 0.350064 0.043651 0.057 Uiso 1 1 calc R U . . .
C32 C 0.9301(11) 0.1146(11) 0.6669(7) 0.033(2) Uani 1 1 d . . . . .
H32A H 0.939362 0.102861 0.730691 0.040 Uiso 1 1 calc R U . . .
H32B H 0.958534 0.174413 0.628538 0.040 Uiso 1 1 calc R U . . .
C33 C 0.5139(14) 0.1788(11) 0.8077(9) 0.042(3) Uani 1 1 d . . . . .
H33A H 0.537407 0.245924 0.773057 0.063 Uiso 1 1 calc R U . . .
H33B H 0.563377 0.152686 0.855536 0.063 Uiso 1 1 calc R U . . .
H33C H 0.424503 0.199724 0.839707 0.063 Uiso 1 1 calc R U . . .
C34 C 0.8080(15) 0.0262(14) -0.0383(9) 0.052(3) Uani 1 1 d . . . . .
H34A H 0.783100 -0.043430 -0.046810 0.078 Uiso 1 1 calc R U . . .
H34B H 0.896899 0.016908 -0.069632 0.078 Uiso 1 1 calc R U . . .
H34C H 0.757407 0.092258 -0.066867 0.078 Uiso 1 1 calc R U . . .

loop_
_atom_site_aniso_label
_atom_site_aniso_U_11
_atom_site_aniso_U_22
_atom_site_aniso_U_33
_atom_site_aniso_U_23
_atom_site_aniso_U_13
_atom_site_aniso_U_12
Eu1 0.0190(3) 0.0192(3) 0.0131(3) 0.00117(19) -0.0044(2) -0.0051(2)
Eu2 0.0173(3) 0.0225(3) 0.0145(3) 0.0008(2) -0.0044(2) -0.0058(2)
O1 0.029(4) 0.021(3) 0.021(3) -0.002(2) -0.009(3) -0.005(3)
O2 0.052(5) 0.050(5) 0.025(4) 0.008(3) -0.016(3) -0.014(4)
O3 0.023(4) 0.031(4) 0.033(4) -0.001(3) -0.006(3) -0.008(3)
O4 0.057(6) 0.043(5) 0.020(3) -0.001(3) 0.001(3) -0.020(4)
O5 0.025(3) 0.020(3) 0.017(3) 0.001(2) -0.005(2) -0.007(3)
O6 0.024(3) 0.024(3) 0.024(3) 0.001(2) -0.004(2) -0.007(2)
O7 0.028(4) 0.026(3) 0.029(3) 0.001(3) -0.005(3) -0.007(3)
O8 0.045(5) 0.047(4) 0.015(3) 0.007(3) -0.012(3) -0.012(4)
O9 0.027(3) 0.019(3) 0.019(3) 0.004(2) -0.006(3) -0.008(3)
O10 0.053(6) 0.065(6) 0.025(4) 0.008(4) -0.020(4) -0.017(5)
O11 0.066(6) 0.048(5) 0.018(4) 0.002(3) -0.009(4) -0.012(5)
O12 0.032(4) 0.036(4) 0.022(3) -0.001(3) -0.006(3) -0.007(3)
O13 0.019(4) 0.038(4) 0.025(3) 0.001(3) -0.008(3) -0.004(3)
N1 0.028(4) 0.025(4) 0.024(3) 0.000(3) -0.006(3) -0.003(3)
N2 0.023(4) 0.027(4) 0.027(4) -0.009(3) -0.001(3) -0.013(3)
N3 0.032(5) 0.033(4) 0.018(4) -0.004(3) -0.011(3) -0.001(4)
N4 0.035(5) 0.030(4) 0.017(4) -0.004(3) -0.007(3) -0.012(3)
N5 0.027(4) 0.024(3) 0.025(3) -0.001(3) -0.009(3) -0.010(3)
N6 0.019(4) 0.023(4) 0.023(3) 0.000(3) -0.006(3) -0.001(3)
N7 0.041(5) 0.031(4) 0.018(4) -0.002(3) -0.002(3) -0.006(4)
N8 0.022(4) 0.022(4) 0.021(3) 0.002(3) -0.008(3) -0.006(3)
N9 0.007(4) 0.031(4) 0.029(4) 0.001(3) -0.005(3) -0.009(3)
C1 0.024(5) 0.031(4) 0.021(4) 0.000(3) 0.000(3) 0.002(3)
C2 0.029(5) 0.025(4) 0.016(4) 0.002(3) -0.003(3) 0.001(3)
C3 0.039(7) 0.047(5) 0.028(4) 0.008(3) -0.012(4) -0.007(4)
C4 0.053(8) 0.044(5) 0.028(5) 0.012(4) -0.010(5) -0.005(4)
C5 0.056(8) 0.038(5) 0.030(5) 0.012(4) -0.008(5) -0.004(5)
C6 0.045(7) 0.030(5) 0.025(4) 0.003(3) -0.002(4) -0.005(4)
C7 0.024(5) 0.021(4) 0.023(4) 0.002(3) -0.001(3) 0.000(4)
C8 0.017(4) 0.025(4) 0.022(3) -0.001(3) 0.004(3) -0.006(3)
C9 0.031(5) 0.011(4) 0.032(4) 0.003(3) -0.001(3) -0.012(4)
C10 0.036(6) 0.016(4) 0.037(5) 0.010(3) -0.001(4) -0.019(4)
C11 0.037(6) 0.029(5) 0.043(5) 0.004(4) -0.001(4) -0.009(5)
C12 0.036(6) 0.031(4) 0.029(5) 0.010(4) 0.000(4) -0.012(4)
C13 0.015(4) 0.024(4) 0.025(4) 0.002(3) 0.000(3) 0.004(3)
C14 0.057(9) 0.070(9) 0.021(5) 0.009(5) -0.015(5) -0.019(7)
C15 0.021(5) 0.034(4) 0.024(4) -0.005(3) -0.002(3) -0.009(3)
C16 0.022(4) 0.025(4) 0.019(4) 0.004(3) -0.008(3) -0.010(3)
C17 0.030(5) 0.028(4) 0.024(4) -0.005(3) -0.012(4) 0.002(4)
C18 0.021(5) 0.026(4) 0.018(4) -0.004(3) -0.005(3) -0.008(3)
C19 0.030(5) 0.032(4) 0.023(4) -0.004(3) -0.008(3) -0.010(4)
C20 0.030(6) 0.027(5) 0.083(10) -0.012(5) -0.013(6) 0.000(4)
C21 0.019(4) 0.034(5) 0.025(4) 0.008(3) -0.008(3) -0.001(4)
C22 0.021(5) 0.036(5) 0.029(4) 0.007(3) -0.007(3) -0.004(4)
C23 0.038(6) 0.049(6) 0.037(5) 0.020(4) -0.010(4) -0.018(5)
C24 0.035(6) 0.062(7) 0.038(5) 0.021(4) -0.009(4) -0.017(5)
C25 0.030(6) 0.058(6) 0.034(5) 0.017(4) -0.010(4) -0.007(5)
C26 0.032(5) 0.049(5) 0.028(4) 0.008(3) -0.012(4) -0.003(4)
C27 0.022(5) 0.024(4) 0.031(4) -0.001(3) 0.001(3) -0.007(4)
C28 0.011(4) 0.028(5) 0.030(4) 0.009(3) -0.006(3) 0.003(4)
C29 0.033(5) 0.031(4) 0.025(4) -0.005(3) -0.002(3) -0.014(4)
C30 0.058(8) 0.040(6) 0.027(6) -0.005(4) 0.002(5) -0.010(5)
C31 0.027(6) 0.064(8) 0.023(4) 0.003(4) -0.006(4) -0.013(6)
C32 0.043(6) 0.045(6) 0.010(5) -0.011(4) 0.001(4) -0.013(5)
C33 0.060(8) 0.039(6) 0.030(5) -0.008(4) -0.017(5) -0.008(5)
C34 0.064(9) 0.062(9) 0.027(5) 0.005(5) -0.019(5) -0.007(7)

loop_
_atom_type_symbol
_atom_type_description
_atom_type_scat_dispersion_real
_atom_type_scat_dispersion_imag
_atom_type_scat_source
C C 0.0033 0.0016 'International Tables Vol C Tables 4.2.6.8 and 6.1.1.4'
H H 0.0000 0.0000 'International Tables Vol C Tables 4.2.6.8 and 6.1.1.4'
Eu Eu -0.1578 3.6682 'International Tables Vol C Tables 4.2.6.8 and 6.1.1.4'
N N 0.0061 0.0033 'International Tables Vol C Tables 4.2.6.8 and 6.1.1.4'
O O 0.0106 0.0060 'International Tables Vol C Tables 4.2.6.8 and 6.1.1.4'

loop_
_geom_angle_atom_site_label_1
_geom_angle_atom_site_label_2
_geom_angle_atom_site_label_3
_geom_angle
_geom_angle_site_symmetry_1
_geom_angle_site_symmetry_3
_geom_angle_publ_flag
O7 Eu1 O1 139.6(3) . . ?
O7 Eu1 O6 90.3(3) . . ?
O1 Eu1 O6 86.9(2) . . ?
O7 Eu1 O9 136.6(3) . 2_656 ?
O1 Eu1 O9 66.2(2) . 2_656 ?
O6 Eu1 O9 131.2(2) . 2_656 ?
O7 Eu1 N1 74.9(3) . . ?
O1 Eu1 N1 65.1(3) . . ?
O6 Eu1 N1 77.6(3) . . ?
O9 Eu1 N1 120.2(3) 2_656 . ?
O7 Eu1 O5 141.8(2) . 2_656 ?
O1 Eu1 O5 73.1(2) . 2_656 ?
O6 Eu1 O5 68.6(2) . 2_656 ?
O9 Eu1 O5 64.9(2) 2_656 2_656 ?
N1 Eu1 O5 126.9(3) . 2_656 ?
O7 Eu1 O3 79.6(3) . . ?
O1 Eu1 O3 81.2(2) . . ?
O6 Eu1 O3 147.2(2) . . ?
O9 Eu1 O3 70.6(2) 2_656 . ?
N1 Eu1 O3 69.7(3) . . ?
O5 Eu1 O3 134.6(2) 2_656 . ?
O7 Eu1 N4 81.6(3) . 2_656 ?
O1 Eu1 N4 134.3(3) . 2_656 ?
O6 Eu1 N4 71.1(3) . 2_656 ?
O9 Eu1 N4 98.7(3) 2_656 2_656 ?
N1 Eu1 N4 140.4(3) . 2_656 ?
O5 Eu1 N4 61.8(3) 2_656 2_656 ?
O3 Eu1 N4 136.5(3) . 2_656 ?
O7 Eu1 N3 81.3(3) . 2_656 ?
O1 Eu1 N3 124.6(3) . 2_656 ?
O6 Eu1 N3 138.8(3) . 2_656 ?
O9 Eu1 N3 59.7(3) 2_656 2_656 ?
N1 Eu1 N3 136.7(3) . 2_656 ?
O5 Eu1 N3 93.8(3) 2_656 2_656 ?
O3 Eu1 N3 70.8(3) . 2_656 ?
N4 Eu1 N3 67.8(3) 2_656 2_656 ?
O7 Eu1 C15 118.1(3) . . ?
O1 Eu1 C15 21.5(3) . . ?
O6 Eu1 C15 88.4(3) . . ?
O9 Eu1 C15 80.5(3) 2_656 . ?
N1 Eu1 C15 44.6(3) . . ?
O5 Eu1 C15 93.7(3) 2_656 . ?
O3 Eu1 C15 69.8(3) . . ?
N4 Eu1 C15 152.1(3) 2_656 . ?
N3 Eu1 C15 131.1(3) 2_656 . ?
O7 Eu1 C18 126.8(3) . 2_656 ?
O1 Eu1 C18 92.6(2) . 2_656 ?
O6 Eu1 C18 81.7(2) . 2_656 ?
O9 Eu1 C18 61.0(2) 2_656 2_656 ?
N1 Eu1 C18 150.1(3) . 2_656 ?
O5 Eu1 C18 23.3(2) 2_656 2_656 ?
O3 Eu1 C18 129.1(3) . 2_656 ?
N4 Eu1 C18 46.0(3) 2_656 2_656 ?
N3 Eu1 C18 72.0(3) 2_656 2_656 ?
C15 Eu1 C18 114.1(3) . 2_656 ?
O7 Eu1 Eu2 171.46(19) . 2_656 ?
O1 Eu1 Eu2 38.02(17) . 2_656 ?
O6 Eu1 Eu2 97.39(17) . 2_656 ?
O9 Eu1 Eu2 37.24(16) 2_656 2_656 ?
N1 Eu1 Eu2 103.1(2) . 2_656 ?
O5 Eu1 Eu2 45.88(15) 2_656 2_656 ?
O3 Eu1 Eu2 91.88(18) . 2_656 ?
N4 Eu1 Eu2 104.3(2) 2_656 2_656 ?
N3 Eu1 Eu2 95.2(2) 2_656 2_656 ?
C15 Eu1 Eu2 58.7(2) . 2_656 ?
C18 Eu1 Eu2 58.43(18) 2_656 2_656 ?
O12 Eu2 O6 78.7(3) . . ?
O12 Eu2 O9 115.6(3) . . ?
O6 Eu2 O9 143.4(2) . . ?
O12 Eu2 O1 116.9(3) . 2_656 ?
O6 Eu2 O1 141.1(2) . 2_656 ?
O9 Eu2 O1 65.0(2) . 2_656 ?
O12 Eu2 O5 116.7(3) . 2_656 ?
O6 Eu2 O5 69.4(2) . 2_656 ?
O9 Eu2 O5 122.7(2) . 2_656 ?
O1 Eu2 O5 71.8(2) 2_656 2_656 ?
O12 Eu2 N5 117.1(3) . . ?
O6 Eu2 N5 66.1(3) . . ?
O9 Eu2 N5 77.6(3) . . ?
O1 Eu2 N5 123.4(3) 2_656 . ?
O5 Eu2 N5 97.9(3) 2_656 . ?
O12 Eu2 N6 68.5(3) . . ?
O6 Eu2 N6 100.6(2) . . ?
O9 Eu2 N6 59.9(2) . . ?
O1 Eu2 N6 118.2(2) 2_656 . ?
O5 Eu2 N6 166.4(2) 2_656 . ?
N5 Eu2 N6 69.1(3) . . ?
O12 Eu2 O5 174.5(2) . . ?
O6 Eu2 O5 101.1(2) . . ?
O9 Eu2 O5 61.4(2) . . ?
O1 Eu2 O5 66.6(2) 2_656 . ?
O5 Eu2 O5 68.1(2) 2_656 . ?
N5 Eu2 O5 58.4(2) . . ?
N6 Eu2 O5 106.3(2) . . ?
O12 Eu2 N7 62.8(3) . 2_656 ?
O6 Eu2 N7 112.4(3) . 2_656 ?
O9 Eu2 N7 103.9(3) . 2_656 ?
O1 Eu2 N7 57.2(2) 2_656 2_656 ?
O5 Eu2 N7 80.8(3) 2_656 2_656 ?
N5 Eu2 N7 178.4(3) . 2_656 ?
N6 Eu2 N7 112.1(3) . 2_656 ?
O5 Eu2 N7 121.8(2) . 2_656 ?
O12 Eu2 C8 68.5(3) . . ?
O6 Eu2 C8 21.8(2) . . ?
O9 Eu2 C8 129.1(2) . . ?
O1 Eu2 C8 162.9(2) 2_656 . ?
O5 Eu2 C8 91.1(2) 2_656 . ?
N5 Eu2 C8 59.6(3) . . ?
N6 Eu2 C8 79.0(3) . . ?
O5 Eu2 C8 109.5(2) . . ?
N7 Eu2 C8 119.4(3) 2_656 . ?
O12 Eu2 C16 106.6(3) . . ?
O6 Eu2 C16 127.6(2) . . ?
O9 Eu2 C16 19.2(2) . . ?
O1 Eu2 C16 84.1(2) 2_656 . ?
O5 Eu2 C16 136.4(2) 2_656 . ?
N5 Eu2 C16 65.6(3) . . ?
N6 Eu2 C16 42.8(3) . . ?
O5 Eu2 C16 69.1(2) . . ?
N7 Eu2 C16 116.1(3) 2_656 . ?
C8 Eu2 C16 110.6(3) . . ?
O12 Eu2 Eu1 140.2(2) . 2_656 ?
O6 Eu2 Eu1 141.00(17) . 2_656 ?
O9 Eu2 Eu1 38.12(16) . 2_656 ?
O1 Eu2 Eu1 35.70(16) 2_656 2_656 ?
O5 Eu2 Eu1 85.48(15) 2_656 2_656 ?
N5 Eu2 Eu1 89.5(2) . 2_656 ?
N6 Eu2 Eu1 97.98(18) . 2_656 ?
O5 Eu2 Eu1 40.40(14) . 2_656 ?
N7 Eu2 Eu1 91.41(19) 2_656 2_656 ?
C8 Eu2 Eu1 148.12(18) . 2_656 ?
C16 Eu2 Eu1 55.93(17) . 2_656 ?
C15 O1 Eu1 117.2(6) . . ?
C15 O1 Eu2 132.6(6) . 2_656 ?
Eu1 O1 Eu2 106.3(3) . 2_656 ?
C26 O2 C34 118.1(10) . . ?
C20 O3 Eu1 132.2(7) . . ?
C18 O5 Eu2 120.2(6) . 2_656 ?
C18 O5 Eu1 109.2(6) . 2_656 ?
Eu2 O5 Eu1 107.0(2) 2_656 2_656 ?
C18 O5 Eu2 111.3(6) . . ?
Eu2 O5 Eu2 111.9(2) 2_656 . ?
Eu1 O5 Eu2 93.7(2) 2_656 . ?
C8 O6 Eu2 116.9(6) . . ?
C8 O6 Eu1 128.0(6) . . ?
Eu2 O6 Eu1 113.0(3) . . ?
C2 O7 Eu1 137.6(7) . . ?
C14 O8 C3 115.1(10) . . ?
C16 O9 Eu2 122.5(6) . . ?
C16 O9 Eu1 126.8(6) . 2_656 ?
Eu2 O9 Eu1 104.6(3) . 2_656 ?
C21 O12 Eu2 142.0(7) . . ?
C13 O13 C31 115.5(9) . . ?
C7 N1 N2 114.3(9) . . ?
C7 N1 Eu1 129.2(7) . . ?
N2 N1 Eu1 116.5(6) . . ?
C15 N2 N1 109.9(8) . . ?
C17 N3 O10 113.7(9) . . ?
C17 N3 Eu1 125.6(7) . 2_656 ?
O10 N3 Eu1 120.4(7) . 2_656 ?
C19 N4 O11 115.6(9) . . ?
C19 N4 Eu1 115.3(7) . 2_656 ?
O11 N4 Eu1 124.1(7) . 2_656 ?
C27 N5 N9 113.4(9) . . ?
C27 N5 Eu2 123.7(7) . . ?
N9 N5 Eu2 121.4(6) . . ?
C28 N6 N8 114.3(9) . . ?
C28 N6 Eu2 128.5(7) . . ?
N8 N6 Eu2 116.7(6) . . ?
C29 N7 O4 112.8(9) . . ?
C29 N7 Eu2 122.6(7) . 2_656 ?
O4 N7 Eu2 123.4(7) . 2_656 ?
C16 N8 N6 109.7(8) . . ?
C18 N9 N5 112.1(8) . . ?
C2 C1 C6 122.2(10) . . ?
C2 C1 C7 123.9(10) . . ?
C6 C1 C7 113.9(10) . . ?
O7 C2 C1 125.0(10) . . ?
O7 C2 C3 122.2(10) . . ?
C1 C2 C3 112.8(10) . . ?
C4 C3 C2 126.1(13) . . ?
C4 C3 O8 125.4(11) . . ?
C2 C3 O8 108.3(10) . . ?
C3 C4 C5 121.0(12) . . ?
C6 C5 C4 117.7(12) . . ?
C5 C6 C1 120.1(12) . . ?
N1 C7 C1 125.7(10) . . ?
O6 C8 C9 120.8(9) . . ?
O6 C8 C13 120.7(9) . . ?
C9 C8 C13 118.5(9) . . ?
O6 C8 Eu2 41.3(5) . . ?
C9 C8 Eu2 97.0(7) . . ?
C13 C8 Eu2 130.9(7) . . ?
C8 C9 C27 122.9(9) . . ?
C8 C9 C10 120.0(10) . . ?
C27 C9 C10 117.0(10) . . ?
C11 C10 C9 119.0(11) . . ?
C10 C11 C12 121.0(11) . . ?
C13 C12 C11 121.4(11) . . ?
C12 C13 O13 125.5(10) . . ?
C12 C13 C8 120.0(11) . . ?
O13 C13 C8 114.4(9) . . ?
N2 C15 O1 127.9(10) . . ?
N2 C15 C29 117.0(10) . . ?
O1 C15 C29 115.1(9) . . ?
N2 C15 Eu1 88.6(6) . . ?
O1 C15 Eu1 41.3(5) . . ?
C29 C15 Eu1 150.1(7) . . ?
O9 C16 N8 123.6(9) . . ?
O9 C16 C17 118.1(9) . . ?
N8 C16 C17 118.2(9) . . ?
O9 C16 Eu2 38.3(4) . . ?
N8 C16 Eu2 88.2(6) . . ?
C17 C16 Eu2 150.7(7) . . ?
N3 C17 C32 124.7(10) . . ?
N3 C17 C16 109.0(9) . . ?
C32 C17 C16 126.1(10) . . ?
N9 C18 O5 127.3(9) . . ?
N9 C18 C19 116.8(9) . . ?
O5 C18 C19 115.7(9) . . ?
N9 C18 Eu1 137.8(7) . 2_656 ?
O5 C18 Eu1 47.5(5) . 2_656 ?
C19 C18 Eu1 82.7(6) . 2_656 ?
N4 C19 C33 125.3(10) . . ?
N4 C19 C18 112.5(9) . . ?
C33 C19 C18 122.1(10) . . ?
O12 C21 C22 123.1(10) . . ?
O12 C21 C26 119.7(11) . . ?
C22 C21 C26 117.1(10) . . ?
C23 C22 C21 119.8(11) . . ?
C23 C22 C28 118.6(11) . . ?
C21 C22 C28 121.3(10) . . ?
C24 C23 C22 120.6(13) . . ?
C23 C24 C25 121.2(12) . . ?
C26 C25 C24 120.2(12) . . ?
O2 C26 C25 126.6(12) . . ?
O2 C26 C21 112.4(10) . . ?
C25 C26 C21 121.0(12) . . ?
N5 C27 C9 122.9(10) . . ?
N6 C28 C22 126.3(11) . . ?
N7 C29 C30 127.0(10) . . ?
N7 C29 C15 111.8(10) . . ?
C30 C29 C15 120.7(10) . . ?

loop_
_geom_bond_atom_site_label_1
_geom_bond_atom_site_label_2
_geom_bond_distance
_geom_bond_site_symmetry_2
_geom_bond_publ_flag
Eu1 O7 2.243(7) . ?
Eu1 O1 2.335(7) . ?
Eu1 O6 2.407(7) . ?
Eu1 O9 2.451(7) 2_656 ?
Eu1 N1 2.472(9) . ?
Eu1 O5 2.495(7) 2_656 ?
Eu1 O3 2.537(8) . ?
Eu1 N4 2.597(9) 2_656 ?
Eu1 N3 2.604(9) 2_656 ?
Eu1 C15 3.150(10) . ?
Eu1 C18 3.197(10) 2_656 ?
Eu1 Eu2 3.8416(7) 2_656 ?
Eu2 O12 2.257(7) . ?
Eu2 O6 2.383(7) . ?
Eu2 O9 2.403(7) . ?
Eu2 O1 2.465(7) 2_656 ?
Eu2 O5 2.472(7) 2_656 ?
Eu2 N5 2.588(9) . ?
Eu2 N6 2.623(9) . ?
Eu2 O5 2.764(7) . ?
Eu2 N7 2.782(9) 2_656 ?
Eu2 C8 3.220(10) . ?
Eu2 C16 3.269(10) . ?
O1 C15 1.301(13) . ?
O2 C26 1.347(16) . ?
O2 C34 1.419(16) . ?
O3 C20 1.442(14) . ?
O4 N7 1.385(12) . ?
O5 C18 1.339(12) . ?
O6 C8 1.340(12) . ?
O7 C2 1.285(13) . ?
O8 C14 1.428(14) . ?
O8 C3 1.460(16) . ?
O9 C16 1.275(12) . ?
O10 N3 1.388(12) . ?
O11 N4 1.380(12) . ?
O12 C21 1.293(13) . ?
O13 C13 1.377(14) . ?
O13 C31 1.438(14) . ?
N1 C7 1.284(14) . ?
N1 N2 1.439(13) . ?
N2 C15 1.275(15) . ?
N3 C17 1.291(15) . ?
N4 C19 1.288(15) . ?
N5 C27 1.300(14) . ?
N5 N9 1.414(12) . ?
N6 C28 1.293(14) . ?
N6 N8 1.406(12) . ?
N7 C29 1.281(15) . ?
N8 C16 1.323(13) . ?
N9 C18 1.259(14) . ?
C1 C2 1.395(16) . ?
C1 C6 1.420(16) . ?
C1 C7 1.482(15) . ?
C2 C3 1.442(15) . ?
C3 C4 1.284(18) . ?
C4 C5 1.41(2) . ?
C5 C6 1.384(17) . ?
C8 C9 1.406(15) . ?
C8 C13 1.431(15) . ?
C9 C27 1.429(16) . ?
C9 C10 1.432(13) . ?
C10 C11 1.372(17) . ?
C11 C12 1.390(18) . ?
C12 C13 1.360(16) . ?
C15 C29 1.499(15) . ?
C16 C17 1.497(14) . ?
C17 C32 1.455(16) . ?
C18 C19 1.511(14) . ?
C19 C33 1.492(16) . ?
C21 C22 1.440(17) . ?
C21 C26 1.440(16) . ?
C22 C23 1.398(16) . ?
C22 C28 1.441(16) . ?
C23 C24 1.380(19) . ?
C24 C25 1.38(2) . ?
C25 C26 1.380(18) . ?
C29 C30 1.490(16) . ?
